data_4034158
loop_
_publ_author_name
'Sugiura, Shinya'
'Matsuda, Wakana'
'Zhang, Wanying'
'Seki, Shu'
'Yasuda, Nobuhiro'
'Maeda, Hiromitsu'

_publ_section_title
;
 Ion-Pairing Assemblies Comprising Anion Complexes of \p-Extended
 Anion-Responsive Molecules.
;
_journal_issue 14
_journal_name_full 'The Journal of organic chemistry'
_journal_page_first 8886
_journal_page_last 8898
_journal_paper_doi 10.1021/acs.joc.9b00754
_journal_volume 84
_journal_year 2019
_chemical_formula_moiety 'C59 H69 B F2 N2 O8, C27.52 H28.57 N3, C H Cl3, Cl, 0.476(C H3)'
_chemical_formula_sum 'C88 H100 B Cl4 F2 N5 O8'
_chemical_formula_weight 1546.33
_space_group_crystal_system triclinic
_space_group_IT_number 2
_space_group_name_Hall '-P 1'
_space_group_name_H-M_alt 'P -1'
_atom_sites_solution_hydrogens geom
_audit_creation_method SHELXL-2014/7
_cell_angle_alpha 102.779(7)
_cell_angle_beta 91.159(6)
_cell_angle_gamma 108.947(8)
_cell_formula_units_Z 2
_cell_length_a 13.0397(14)
_cell_length_b 13.3327(15)
_cell_length_c 24.376(3)
_cell_measurement_reflns_used 116167
_cell_measurement_temperature 100(2)
_cell_measurement_theta_max 16.241
_cell_measurement_theta_min 1.006
_cell_volume 3889.5(8)
_computing_cell_refinement 'Rapid Auto(Rigaku)'
_computing_data_collection 'Rapid Auto(Rigaku)'
_computing_data_reduction 'Rapid Auto(Rigaku)'
_computing_structure_refinement 'SHELXL-2014/7 (Sheldrick, 2014)'
_computing_structure_solution 'SHELXS-97 (Sheldrick, 1990)'
_diffrn_ambient_temperature 100(2)
_diffrn_detector_area_resol_mean 5.814
_diffrn_measured_fraction_theta_full 0.999
_diffrn_measured_fraction_theta_max 0.999
_diffrn_measurement_device_type 'Pilatus3 CdTe 1M'
_diffrn_measurement_method \w
_diffrn_radiation_type Synchrotron
_diffrn_radiation_wavelength 0.4307
_diffrn_reflns_av_R_equivalents 0.0998
_diffrn_reflns_av_unetI/netI 0.0859
_diffrn_reflns_Laue_measured_fraction_full 0.999
_diffrn_reflns_Laue_measured_fraction_max 0.999
_diffrn_reflns_limit_h_max 16
_diffrn_reflns_limit_h_min -16
_diffrn_reflns_limit_k_max 17
_diffrn_reflns_limit_k_min -16
_diffrn_reflns_limit_l_max 31
_diffrn_reflns_limit_l_min -31
_diffrn_reflns_number 116167
_diffrn_reflns_point_group_measured_fraction_full 0.999
_diffrn_reflns_point_group_measured_fraction_max 0.999
_diffrn_reflns_theta_full 14.976
_diffrn_reflns_theta_max 16.241
_diffrn_reflns_theta_min 1.006
_diffrn_source 'BL02B1 beamline SPring-8'
_exptl_absorpt_coefficient_mu 0.069
_exptl_absorpt_correction_T_max 1.0000
_exptl_absorpt_correction_T_min 0.6898
_exptl_absorpt_correction_type multi-scan
_exptl_absorpt_process_details
;
PROCESS-AUTO (1998). Automatic Data Acquisition and Processing Package
for 2D image data. Rigaku Corporation, Tokyo, Japan.
;
_exptl_crystal_colour orange
_exptl_crystal_density_diffrn 1.320
_exptl_crystal_density_meas ?
_exptl_crystal_description prism
_exptl_crystal_F_000 1636
_exptl_crystal_size_max 0.100
_exptl_crystal_size_mid 0.030
_exptl_crystal_size_min 0.010
_refine_diff_density_max 1.007
_refine_diff_density_min -0.707
_refine_diff_density_rms 0.056
_refine_ls_extinction_method none
_refine_ls_goodness_of_fit_ref 1.023
_refine_ls_hydrogen_treatment mixed
_refine_ls_matrix_type full
_refine_ls_number_parameters 1056
_refine_ls_number_reflns 17827
_refine_ls_number_restraints 0
_refine_ls_restrained_S_all 1.023
_refine_ls_R_factor_all 0.1030
_refine_ls_R_factor_gt 0.0593
_refine_ls_shift/su_max 0.000
_refine_ls_shift/su_mean 0.000
_refine_ls_structure_factor_coef Fsqd
_refine_ls_weighting_details 'w=1/[\s^2^(Fo^2^)+(0.0736P)^2^+1.2873P] where P=(Fo^2^+2Fc^2^)/3'
_refine_ls_weighting_scheme calc
_refine_ls_wR_factor_gt 0.1389
_refine_ls_wR_factor_ref 0.1582
_reflns_Friedel_coverage 0.000
_reflns_number_gt 11276
_reflns_number_total 17827
_reflns_threshold_expression 'I > 2\s(I)'
_cod_data_source_file jo9b00754_si_002.cif
_cod_data_source_block 08_4cCl-TATA
_cod_depositor_comments
;
The following automatic conversions were performed:

data item '_exptl_crystal_density_meas' value 'not measured' was
changed to '?' -- the value is perceived as not measured.

Automatic conversion script
Id: cif_fix_values 6909 2019-04-08 15:41:33Z antanas 
;
_cod_database_code 4034158
_shelx_shelxl_version_number 2014/7
_shelx_space_group_comment
;
The symmetry employed for this shelxl refinement is uniquely defined
by the following loop, which should always be used as a source of
symmetry information in preference to the above space-group names.
They are only intended as comments.
;
_shelx_estimated_absorpt_t_min 0.993
_shelx_estimated_absorpt_t_max 0.993

loop_
_space_group_symop_operation_xyz
'x, y, z'
'-x, -y, -z'

loop_
_atom_site_label
_atom_site_type_symbol
_atom_site_fract_x
_atom_site_fract_y
_atom_site_fract_z
_atom_site_U_iso_or_equiv
_atom_site_adp_type
_atom_site_occupancy
_atom_site_site_symmetry_order
_atom_site_calc_flag
_atom_site_refinement_flags_posn
_atom_site_refinement_flags_adp
_atom_site_refinement_flags_occupancy
_atom_site_disorder_assembly
_atom_site_disorder_group
C1 C 0.36538(19) 0.72784(18) 0.33909(10) 0.0238(5) Uani 1 1 d . . . . .
C2 C 0.26038(19) 0.73210(18) 0.35330(10) 0.0249(5) Uani 1 1 d . . . . .
C3 C 0.1640(2) 0.64065(19) 0.33703(11) 0.0286(5) Uani 1 1 d . . . . .
H3 H 0.1673 0.5731 0.3156 0.034 Uiso 1 1 calc R U . . .
C4 C 0.0656(2) 0.6488(2) 0.35193(11) 0.0312(5) Uani 1 1 d . . . . .
H4 H 0.0009 0.5871 0.3410 0.037 Uiso 1 1 calc R U . . .
C5 C 0.0608(2) 0.7479(2) 0.38320(11) 0.0324(6) Uani 1 1 d . . . . .
H5 H -0.0074 0.7537 0.3932 0.039 Uiso 1 1 calc R U . . .
C6 C 0.1540(2) 0.8374(2) 0.39965(11) 0.0299(5) Uani 1 1 d . . . . .
H6 H 0.1488 0.9040 0.4212 0.036 Uiso 1 1 calc R U . . .
C7 C 0.25703(19) 0.83319(18) 0.38537(10) 0.0254(5) Uani 1 1 d . . . . .
C8 C 0.35736(19) 0.92788(18) 0.40358(10) 0.0240(5) Uani 1 1 d . . . . .
C9 C 0.3540(2) 1.02772(19) 0.43690(11) 0.0282(5) Uani 1 1 d . . . . .
H9 H 0.2865 1.0333 0.4484 0.034 Uiso 1 1 calc R U . . .
C10 C 0.4474(2) 1.11665(18) 0.45278(11) 0.0281(5) Uani 1 1 d . . . . .
C11 C 0.5486(2) 1.11215(18) 0.43553(10) 0.0274(5) Uani 1 1 d . . . . .
C12 C 0.55430(19) 1.01426(18) 0.40480(10) 0.0249(5) Uani 1 1 d . . . . .
C13 C 0.45892(19) 0.92060(17) 0.38816(10) 0.0243(5) Uani 1 1 d . . . . .
C14 C 0.46226(19) 0.81702(18) 0.35562(10) 0.0236(5) Uani 1 1 d . . . . .
C15 C 0.54647(19) 0.78041(18) 0.33424(10) 0.0252(5) Uani 1 1 d . . . . .
H15 H 0.6218 0.8224 0.3386 0.030 Uiso 1 1 calc R U . . .
C16 C 0.49947(19) 0.67225(18) 0.30565(10) 0.0253(5) Uani 1 1 d . . . . .
C17 C 0.55352(19) 0.60067(18) 0.27717(10) 0.0249(5) Uani 1 1 d . . . . .
C18 C 0.4990(2) 0.49258(19) 0.25010(11) 0.0307(6) Uani 1 1 d . . . . .
H18 H 0.4220 0.4629 0.2494 0.037 Uiso 1 1 calc R U . . .
C19 C 0.55667(19) 0.42765(18) 0.22404(11) 0.0258(5) Uani 1 1 d . . . . .
C20 C 0.50315(19) 0.31538(18) 0.19487(10) 0.0247(5) Uani 1 1 d . . . . .
C21 C 0.54768(19) 0.23959(17) 0.16729(10) 0.0245(5) Uani 1 1 d . . . . .
H21 H 0.6225 0.2519 0.1624 0.029 Uiso 1 1 calc R U . . .
C22 C 0.46071(19) 0.14032(17) 0.14768(10) 0.0227(5) Uani 1 1 d . . . . .
C23 C 0.45288(19) 0.03179(17) 0.11592(10) 0.0220(5) Uani 1 1 d . . . . .
C24 C 0.54379(19) 0.00571(18) 0.09529(10) 0.0230(5) Uani 1 1 d . . . . .
C25 C 0.53454(19) -0.09840(18) 0.06546(10) 0.0239(5) Uani 1 1 d . . . . .
C26 C 0.4316(2) -0.18096(18) 0.05661(10) 0.0259(5) Uani 1 1 d . . . . .
C27 C 0.3420(2) -0.15722(18) 0.07540(10) 0.0256(5) Uani 1 1 d . . . . .
H27 H 0.2730 -0.2137 0.0684 0.031 Uiso 1 1 calc R U . . .
C28 C 0.34942(19) -0.05130(18) 0.10474(10) 0.0234(5) Uani 1 1 d . . . . .
C29 C 0.25211(19) -0.02796(17) 0.12309(10) 0.0238(5) Uani 1 1 d . . . . .
C30 C 0.1477(2) -0.10759(19) 0.11197(11) 0.0309(6) Uani 1 1 d . . . . .
H30 H 0.1396 -0.1799 0.0920 0.037 Uiso 1 1 calc R U . . .
C31 C 0.0567(2) -0.0835(2) 0.12930(13) 0.0371(6) Uani 1 1 d . . . . .
H31 H -0.0128 -0.1391 0.1213 0.044 Uiso 1 1 calc R U . . .
C32 C 0.0663(2) 0.0217(2) 0.15852(12) 0.0341(6) Uani 1 1 d . . . . .
H32 H 0.0032 0.0378 0.1702 0.041 Uiso 1 1 calc R U . . .
C33 C 0.1659(2) 0.10187(19) 0.17053(11) 0.0286(5) Uani 1 1 d . . . . .
H33 H 0.1720 0.1736 0.1906 0.034 Uiso 1 1 calc R U . . .
C34 C 0.25949(19) 0.07858(18) 0.15337(10) 0.0241(5) Uani 1 1 d . . . . .
C35 C 0.36595(19) 0.15926(17) 0.16448(10) 0.0235(5) Uani 1 1 d . . . . .
C36 C 0.3648(3) 1.2246(2) 0.51680(12) 0.0385(6) Uani 1 1 d . . . . .
H36 H 0.3532 1.1730 0.5415 0.046 Uiso 1 1 calc R U . . .
H36A H 0.2962 1.2065 0.4927 0.046 Uiso 1 1 calc R U . . .
C37 C 0.3985(3) 1.3406(3) 0.55190(15) 0.0578(10) Uani 1 1 d . . . . .
H37 H 0.3428 1.3401 0.5790 0.069 Uiso 0.306(5) 1 calc R U P A 1
H37A H 0.4666 1.3513 0.5747 0.069 Uiso 0.306(5) 1 calc R U P A 1
H37B H 0.4626 1.3533 0.5783 0.069 Uiso 0.694(5) 1 calc R U P A 2
H37C H 0.4222 1.3903 0.5263 0.069 Uiso 0.694(5) 1 calc R U P A 2
C38B C 0.3175(4) 1.3708(3) 0.58426(18) 0.0405(11) Uani 0.694(5) 1 d . . P A 2
H38B H 0.3005 1.3281 0.6134 0.049 Uiso 0.694(5) 1 calc R U P A 2
H38C H 0.2500 1.3501 0.5588 0.049 Uiso 0.694(5) 1 calc R U P A 2
C39B C 0.3508(4) 1.4928(3) 0.61365(19) 0.0477(13) Uani 0.694(5) 1 d . . P A 2
H39B H 0.4175 1.5144 0.6391 0.072 Uiso 0.694(5) 1 calc R U P A 2
H39C H 0.2922 1.5060 0.6355 0.072 Uiso 0.694(5) 1 calc R U P A 2
H39D H 0.3638 1.5359 0.5851 0.072 Uiso 0.694(5) 1 calc R U P A 2
C38A C 0.4146(7) 1.4241(6) 0.5372(4) 0.032(2) Uani 0.306(5) 1 d . . P A 1
H38A H 0.3509 1.4153 0.5115 0.038 Uiso 0.306(5) 1 calc R U P A 1
H38D H 0.4784 1.4348 0.5150 0.038 Uiso 0.306(5) 1 calc R U P A 1
C39A C 0.4349(8) 1.5272(7) 0.5836(4) 0.035(2) Uani 0.306(5) 1 d . . P A 1
H39A H 0.3663 1.5268 0.5995 0.052 Uiso 0.306(5) 1 calc R U P A 1
H39E H 0.4634 1.5913 0.5679 0.052 Uiso 0.306(5) 1 calc R U P A 1
H39F H 0.4879 1.5301 0.6135 0.052 Uiso 0.306(5) 1 calc R U P A 1
C40 C 0.6813(2) 1.25496(19) 0.50344(11) 0.0313(6) Uani 1 1 d . . . . .
H40 H 0.7350 1.2224 0.5137 0.038 Uiso 1 1 calc R U . . .
H40A H 0.6223 1.2414 0.5287 0.038 Uiso 1 1 calc R U . . .
C41 C 0.7355(2) 1.37560(19) 0.51015(11) 0.0328(6) Uani 1 1 d . . . . .
H41 H 0.7682 1.4094 0.5497 0.039 Uiso 1 1 calc R U . . .
H41A H 0.6797 1.4079 0.5028 0.039 Uiso 1 1 calc R U . . .
C42 C 0.8228(2) 1.4023(2) 0.47093(14) 0.0463(7) Uani 1 1 d . . . . .
H42 H 0.7894 1.3713 0.4314 0.056 Uiso 1 1 calc R U . . .
H42A H 0.8768 1.3670 0.4770 0.056 Uiso 1 1 calc R U . . .
C43 C 0.8816(3) 1.5244(3) 0.47930(17) 0.0614(10) Uani 1 1 d . . . . .
H43 H 0.8293 1.5596 0.4717 0.092 Uiso 1 1 calc R U . . .
H43A H 0.9383 1.5366 0.4533 0.092 Uiso 1 1 calc R U . . .
H43B H 0.9152 1.5558 0.5183 0.092 Uiso 1 1 calc R U . . .
C44 C 0.7478(2) 1.0545(2) 0.42247(11) 0.0304(5) Uani 1 1 d . . . . .
H44 H 0.7345 1.0467 0.4614 0.037 Uiso 1 1 calc R U . . .
H44A H 0.7768 1.1333 0.4233 0.037 Uiso 1 1 calc R U . . .
C45 C 0.8281(2) 0.9995(2) 0.39983(12) 0.0359(6) Uani 1 1 d . . . . .
H45 H 0.8501 1.0188 0.3639 0.043 Uiso 1 1 calc R U . . .
H45A H 0.7918 0.9193 0.3916 0.043 Uiso 1 1 calc R U . . .
C46 C 0.9296(2) 1.0319(2) 0.44087(13) 0.0397(6) Uani 1 1 d . . . . .
H46 H 0.9074 1.0099 0.4762 0.048 Uiso 1 1 calc R U . . .
H46A H 0.9771 0.9908 0.4242 0.048 Uiso 1 1 calc R U . . .
C47 C 0.9953(2) 1.1532(2) 0.45542(14) 0.0483(8) Uani 1 1 d . . . . .
H47 H 1.0133 1.1772 0.4205 0.072 Uiso 1 1 calc R U . . .
H47A H 1.0627 1.1664 0.4787 0.072 Uiso 1 1 calc R U . . .
H47B H 0.9523 1.1941 0.4764 0.072 Uiso 1 1 calc R U . . .
C48 C 0.6881(2) 0.1308(2) 0.06302(11) 0.0303(5) Uani 1 1 d . . . . .
H48 H 0.6437 0.1727 0.0525 0.036 Uiso 1 1 calc R U . . .
H48A H 0.6867 0.0724 0.0296 0.036 Uiso 1 1 calc R U . . .
C49 C 0.8038(2) 0.2054(2) 0.08260(13) 0.0394(6) Uani 1 1 d . . . . .
H49 H 0.8034 0.2603 0.1173 0.047 Uiso 1 1 calc R U . . .
H49A H 0.8317 0.2451 0.0532 0.047 Uiso 1 1 calc R U . . .
C50 C 0.8817(2) 0.1480(3) 0.09492(15) 0.0511(8) Uani 1 1 d . . . . .
H50 H 0.8490 0.1000 0.1203 0.061 Uiso 1 1 calc R U . . .
H50A H 0.9501 0.2035 0.1152 0.061 Uiso 1 1 calc R U . . .
C51 C 0.9087(3) 0.0797(3) 0.04232(18) 0.0656(10) Uani 1 1 d . . . . .
H51 H 0.8417 0.0231 0.0225 0.098 Uiso 1 1 calc R U . . .
H51A H 0.9593 0.0452 0.0532 0.098 Uiso 1 1 calc R U . . .
H51B H 0.9426 0.1268 0.0173 0.098 Uiso 1 1 calc R U . . .
C52 C 0.6383(2) -0.16383(19) -0.00632(10) 0.0291(5) Uani 1 1 d . . . . .
H52 H 0.6708 -0.1033 -0.0248 0.035 Uiso 1 1 calc R U . . .
H52A H 0.5661 -0.2095 -0.0267 0.035 Uiso 1 1 calc R U . . .
C53 C 0.7116(2) -0.2316(2) -0.00702(11) 0.0339(6) Uani 1 1 d . . . . .
H53 H 0.6742 -0.2960 0.0079 0.041 Uiso 1 1 calc R U . . .
H53A H 0.7790 -0.1876 0.0183 0.041 Uiso 1 1 calc R U . . .
C54 C 0.7419(3) -0.2700(2) -0.06565(12) 0.0416(7) Uani 1 1 d . . . . .
H54 H 0.7774 -0.2054 -0.0808 0.050 Uiso 1 1 calc R U . . .
H54A H 0.6743 -0.3150 -0.0906 0.050 Uiso 1 1 calc R U . . .
C55 C 0.8177(3) -0.3365(2) -0.06792(14) 0.0464(7) Uani 1 1 d . . . . .
H55 H 0.8838 -0.2938 -0.0422 0.070 Uiso 1 1 calc R U . . .
H55A H 0.8374 -0.3543 -0.1066 0.070 Uiso 1 1 calc R U . . .
H55B H 0.7808 -0.4042 -0.0564 0.070 Uiso 1 1 calc R U . . .
C56 C 0.3259(2) -0.36744(18) 0.01411(11) 0.0303(5) Uani 1 1 d . . . . .
H56 H 0.2790 -0.3448 -0.0095 0.036 Uiso 1 1 calc R U . . .
H56A H 0.2895 -0.3817 0.0482 0.036 Uiso 1 1 calc R U . . .
C57 C 0.3448(2) -0.46886(19) -0.01876(11) 0.0319(6) Uani 1 1 d . . . . .
H57 H 0.2738 -0.5289 -0.0289 0.038 Uiso 1 1 calc R U . . .
H57A H 0.3907 -0.4907 0.0059 0.038 Uiso 1 1 calc R U . . .
C58 C 0.3991(2) -0.4548(2) -0.07227(12) 0.0369(6) Uani 1 1 d . . . . .
H58 H 0.4726 -0.3989 -0.0622 0.044 Uiso 1 1 calc R U . . .
H58A H 0.3560 -0.4284 -0.0960 0.044 Uiso 1 1 calc R U . . .
C59 C 0.4092(3) -0.5609(2) -0.10587(13) 0.0446(7) Uani 1 1 d . . . . .
H59 H 0.4500 -0.5883 -0.0821 0.067 Uiso 1 1 calc R U . . .
H59A H 0.4477 -0.5479 -0.1391 0.067 Uiso 1 1 calc R U . . .
H59B H 0.3363 -0.6150 -0.1181 0.067 Uiso 1 1 calc R U . . .
N1 N 0.38878(15) 0.64078(15) 0.30891(8) 0.0240(4) Uani 1 1 d . . . . .
H1 H 0.3413 0.5755 0.2940 0.029 Uiso 1 1 calc R U . . .
N2 N 0.39223(16) 0.26595(14) 0.19300(8) 0.0239(4) Uani 1 1 d . . . . .
H2 H 0.3462 0.2977 0.2077 0.029 Uiso 1 1 calc R U . . .
O1 O 0.65934(13) 0.64386(13) 0.27812(8) 0.0306(4) Uani 1 1 d . . . . .
O2 O 0.66252(13) 0.46540(13) 0.22440(8) 0.0309(4) Uani 1 1 d . . . . .
O3 O 0.45056(15) 1.21767(13) 0.48286(8) 0.0348(4) Uani 1 1 d . . . . .
O4 O 0.63689(14) 1.20606(13) 0.44517(7) 0.0292(4) Uani 1 1 d . . . . .
O5 O 0.64876(13) 1.00249(13) 0.38571(7) 0.0290(4) Uani 1 1 d . . . . .
O6 O 0.64514(13) 0.08409(12) 0.10909(7) 0.0252(3) Uani 1 1 d . . . . .
O7 O 0.62754(14) -0.12122(13) 0.05240(7) 0.0277(4) Uani 1 1 d . . . . .
O8 O 0.43055(14) -0.28339(12) 0.02994(7) 0.0292(4) Uani 1 1 d . . . . .
B1 B 0.7282(2) 0.5802(2) 0.25228(16) 0.0405(8) Uani 1 1 d . . . . .
F1 F 0.78087(16) 0.62922(14) 0.21158(11) 0.0737(7) Uani 1 1 d . . . . .
F2 F 0.80196(18) 0.58188(16) 0.29138(11) 0.0848(8) Uani 1 1 d . . . . .
Cl1 Cl 0.21699(5) 0.40016(5) 0.23645(3) 0.03382(15) Uani 1 1 d . . . . .
C60 C 0.6101(2) 0.10384(19) 0.27382(12) 0.0316(6) Uani 1 1 d . . . . .
H60 H 0.6807 0.1028 0.2656 0.038 Uiso 1 1 calc R U . . .
C61 C 0.5961(2) 0.1985(2) 0.30360(11) 0.0332(6) Uani 1 1 d . . . . .
H61 H 0.6584 0.2624 0.3156 0.040 Uiso 1 1 calc R U . . .
C62 C 0.4960(2) 0.2044(2) 0.31673(12) 0.0350(6) Uani 1 1 d . . . . .
H62 H 0.4899 0.2713 0.3373 0.042 Uiso 1 1 calc R U . . .
C63 C 0.4039(2) 0.11211(19) 0.29977(11) 0.0324(6) Uani 1 1 d . . . . .
C64 C 0.2084(2) 0.0202(2) 0.29620(12) 0.0350(6) Uani 1 1 d . . . . .
C65 C 0.1052(2) 0.0215(2) 0.30953(12) 0.0388(6) Uani 1 1 d . . . . .
H65 H 0.0960 0.0866 0.3304 0.047 Uiso 1 1 calc R U . . .
C66 C 0.0167(2) -0.0732(2) 0.29193(12) 0.0381(6) Uani 1 1 d . . . . .
H66 H -0.0532 -0.0711 0.3008 0.046 Uiso 1 1 calc R U . . .
C67 C 0.0246(2) -0.1703(2) 0.26222(11) 0.0334(6) Uani 1 1 d . . . . .
H67 H -0.0388 -0.2332 0.2507 0.040 Uiso 1 1 calc R U . . .
C68 C 0.1266(2) -0.17530(19) 0.24911(10) 0.0275(5) Uani 1 1 d . . . . .
C69 C 0.24104(19) -0.27513(18) 0.20554(10) 0.0251(5) Uani 1 1 d . . . . .
C70 C 0.2549(2) -0.37089(19) 0.17485(11) 0.0301(5) Uani 1 1 d . . . . .
H70 H 0.1936 -0.4357 0.1624 0.036 Uiso 1 1 calc R U . . .
C71 C 0.3574(2) -0.3710(2) 0.16274(11) 0.0326(6) Uani 1 1 d . . . . .
H71 H 0.3652 -0.4371 0.1424 0.039 Uiso 1 1 calc R U . . .
C72 C 0.4491(2) -0.2795(2) 0.17879(12) 0.0335(6) Uani 1 1 d . . . . .
H72 H 0.5186 -0.2830 0.1697 0.040 Uiso 1 1 calc R U . . .
C73 C 0.4388(2) -0.18183(19) 0.20860(11) 0.0291(5) Uani 1 1 d . . . . .
C74 C 0.5194(2) 0.01000(19) 0.25602(11) 0.0284(5) Uani 1 1 d . . . . .
C75 C 0.33443(19) -0.17957(18) 0.22214(10) 0.0241(5) Uani 1 1 d . . . . .
C76 C 0.41536(19) 0.01288(18) 0.26937(10) 0.0246(5) Uani 1 1 d . . . . .
C77 C 0.21953(19) -0.07915(19) 0.26610(10) 0.0264(5) Uani 1 1 d . . . . .
C78 C 0.32285(19) -0.08193(18) 0.25250(10) 0.0235(5) Uani 1 1 d . . . . .
C79 C 0.0459(2) -0.3720(2) 0.20408(11) 0.0316(6) Uani 1 1 d . . . . .
H79 H -0.0098 -0.3684 0.2307 0.038 Uiso 1 1 calc R U . . .
H79A H 0.0687 -0.4350 0.2066 0.038 Uiso 1 1 calc R U . . .
C80 C -0.0036(2) -0.3897(2) 0.14433(12) 0.0362(6) Uani 1 1 d . . . . .
H80 H -0.0405 -0.3358 0.1436 0.043 Uiso 1 1 calc R U . . .
H80A H 0.0551 -0.3778 0.1188 0.043 Uiso 1 1 calc R U . . .
C81 C -0.0850(3) -0.5043(2) 0.12331(14) 0.0492(8) Uani 1 1 d . . . . .
H81 H -0.0485 -0.5578 0.1241 0.074 Uiso 1 1 calc R U . . .
H81A H -0.1146 -0.5139 0.0845 0.074 Uiso 1 1 calc R U . . .
H81B H -0.1444 -0.5153 0.1477 0.074 Uiso 1 1 calc R U . . .
C82F C 0.6409(6) -0.1011(5) 0.2357(3) 0.024(2) Uani 0.350(8) 1 d . . P B 6
H82F H 0.6863 -0.0437 0.2681 0.028 Uiso 0.350(8) 1 calc R U P B 6
H82G H 0.6320 -0.1739 0.2425 0.028 Uiso 0.350(8) 1 calc R U P B 6
C83F C 0.6884(7) -0.0891(6) 0.1809(3) 0.026(2) Uani 0.350(8) 1 d . . P B 6
H83F H 0.7095 -0.0124 0.1778 0.032 Uiso 0.350(8) 1 calc R U P B 6
H83G H 0.6352 -0.1363 0.1483 0.032 Uiso 0.350(8) 1 calc R U P B 6
C84 C 0.7926(2) -0.1262(2) 0.18269(14) 0.0425(7) Uani 1 1 d . . . . .
H84 H 0.7598 -0.1881 0.1502 0.036(12) Uiso 0.650(8) 1 calc R . P B 5
H84A H 0.8535 -0.1371 0.2018 0.062(16) Uiso 0.650(8) 1 calc R . P B 5
H84B H 0.8193 -0.0586 0.1697 0.068(17) Uiso 0.650(8) 1 calc R . P B 5
H84C H 0.8482 -0.0729 0.2120 0.07(3) Uiso 0.350(8) 1 calc R . P B 6
H84D H 0.8219 -0.1303 0.1459 0.05(3) Uiso 0.350(8) 1 calc R . P B 6
H84E H 0.7717 -0.1981 0.1913 0.08(4) Uiso 0.350(8) 1 calc R . P B 6
C85E C 0.6275(4) -0.0832(3) 0.19295(17) 0.0270(11) Uani 0.650(8) 1 d . . P B 5
H85E H 0.6047 -0.1325 0.1547 0.032 Uiso 0.650(8) 1 calc R U P B 5
H85F H 0.6640 -0.0080 0.1887 0.032 Uiso 0.650(8) 1 calc R U P B 5
C86E C 0.7059(3) -0.1179(3) 0.22437(17) 0.0288(12) Uani 0.650(8) 1 d . . P B 5
H86E H 0.6687 -0.1892 0.2331 0.035 Uiso 0.650(8) 1 calc R U P B 5
H86F H 0.7394 -0.0628 0.2601 0.035 Uiso 0.650(8) 1 calc R U P B 5
C85C C 0.2807(5) 0.2224(5) 0.3215(2) 0.0335(16) Uani 0.524(9) 1 d . . P C 3
H85C H 0.3374 0.2754 0.3059 0.040 Uiso 0.524(9) 1 calc R U P C 3
H85D H 0.2083 0.2129 0.3036 0.040 Uiso 0.524(9) 1 calc R U P C 3
C85D C 0.2815(6) 0.2886(6) 0.3364(3) 0.0395(19) Uani 0.476(9) 1 d . . P C 4
H85G H 0.2156 0.2610 0.3091 0.047 Uiso 0.476(9) 1 calc R U P C 4
H85H H 0.3463 0.3263 0.3190 0.047 Uiso 0.476(9) 1 calc R U P C 4
C86D C 0.2650(14) 0.3682(11) 0.4022(5) 0.070(4) Uani 0.476(9) 1 d . . P C 4
H86D H 0.2628 0.3279 0.4315 0.104 Uiso 0.476(9) 1 calc R U P C 4
H86G H 0.1968 0.3835 0.3990 0.104 Uiso 0.476(9) 1 calc R U P C 4
H86H H 0.3264 0.4372 0.4123 0.104 Uiso 0.476(9) 1 calc R U P C 4
C87D C 0.2973(5) 0.2030(5) 0.3630(2) 0.0317(18) Uani 0.476(9) 1 d . . P C 4
H87D H 0.2360 0.1752 0.3851 0.038 Uiso 0.476(9) 1 calc R U P C 4
H87E H 0.3663 0.2318 0.3880 0.038 Uiso 0.476(9) 1 calc R U P C 4
C86C C 0.2866(5) 0.2609(5) 0.3852(2) 0.0427(18) Uani 0.524(9) 1 d . . P C 3
H86C H 0.3534 0.2600 0.4049 0.051 Uiso 0.524(9) 1 calc R U P C 3
H86I H 0.2211 0.2203 0.4012 0.051 Uiso 0.524(9) 1 calc R U P C 3
C87C C 0.2910(11) 0.3921(9) 0.3834(5) 0.055(2) Uani 0.524(9) 1 d . . P C 3
H87C H 0.3669 0.4391 0.3849 0.082 Uiso 0.524(9) 1 calc R U P C 3
H87F H 0.2578 0.4219 0.4160 0.082 Uiso 0.524(9) 1 calc R U P C 3
H87G H 0.2506 0.3892 0.3485 0.082 Uiso 0.524(9) 1 calc R U P C 3
N3 N 0.3005(2) 0.11218(19) 0.31132(13) 0.0556(8) Uani 1 1 d . . . . .
N4 N 0.14080(16) -0.27087(15) 0.22065(9) 0.0261(4) Uani 1 1 d . . . . .
N5 N 0.52755(18) -0.08715(17) 0.22488(12) 0.0437(6) Uani 1 1 d . . . . .
C88 C 0.9644(2) 0.3062(2) 0.28120(12) 0.0363(6) Uani 1 1 d . . . . .
H88 H 1.0369 0.3366 0.2671 0.044 Uiso 1 1 calc R U . . .
Cl2 Cl 0.92263(7) 0.16322(6) 0.26148(4) 0.0566(2) Uani 1 1 d . . . . .
Cl3 Cl 0.97834(12) 0.34997(8) 0.35470(4) 0.0838(4) Uani 1 1 d . . . . .
Cl4 Cl 0.87217(7) 0.35495(7) 0.25269(5) 0.0630(3) Uani 1 1 d . . . . .

loop_
_atom_site_aniso_label
_atom_site_aniso_U_11
_atom_site_aniso_U_22
_atom_site_aniso_U_33
_atom_site_aniso_U_23
_atom_site_aniso_U_13
_atom_site_aniso_U_12
C1 0.0246(12) 0.0210(10) 0.0244(12) 0.0024(9) 0.0020(9) 0.0079(9)
C2 0.0246(12) 0.0243(11) 0.0257(12) 0.0038(9) 0.0025(9) 0.0097(9)
C3 0.0260(12) 0.0252(11) 0.0320(13) 0.0025(10) 0.0026(10) 0.0081(10)
C4 0.0226(12) 0.0295(12) 0.0375(15) 0.0047(10) 0.0023(10) 0.0056(10)
C5 0.0215(12) 0.0363(13) 0.0377(15) 0.0033(11) 0.0048(10) 0.0112(10)
C6 0.0295(13) 0.0294(12) 0.0314(13) 0.0018(10) 0.0042(10) 0.0144(10)
C7 0.0261(12) 0.0258(11) 0.0232(12) 0.0024(9) 0.0005(9) 0.0099(10)
C8 0.0266(12) 0.0208(10) 0.0238(12) 0.0029(9) 0.0011(9) 0.0086(9)
C9 0.0288(13) 0.0260(11) 0.0305(13) 0.0032(10) 0.0021(10) 0.0126(10)
C10 0.0338(13) 0.0200(10) 0.0295(13) -0.0002(9) -0.0012(10) 0.0121(10)
C11 0.0311(13) 0.0198(10) 0.0269(13) 0.0024(9) -0.0013(10) 0.0052(10)
C12 0.0252(12) 0.0215(11) 0.0252(12) 0.0008(9) 0.0006(9) 0.0075(9)
C13 0.0276(12) 0.0173(10) 0.0247(12) 0.0003(9) 0.0010(10) 0.0063(9)
C14 0.0222(11) 0.0214(10) 0.0242(12) 0.0018(9) 0.0011(9) 0.0060(9)
C15 0.0233(12) 0.0216(10) 0.0258(12) -0.0012(9) 0.0012(9) 0.0059(9)
C16 0.0216(11) 0.0211(11) 0.0294(13) 0.0008(9) 0.0019(10) 0.0058(9)
C17 0.0198(11) 0.0228(11) 0.0301(13) 0.0025(9) 0.0019(9) 0.0073(9)
C18 0.0198(12) 0.0226(11) 0.0425(15) -0.0047(10) 0.0015(10) 0.0062(9)
C19 0.0216(11) 0.0206(10) 0.0326(13) 0.0011(9) 0.0015(10) 0.0072(9)
C20 0.0211(11) 0.0198(10) 0.0310(13) 0.0024(9) 0.0036(9) 0.0065(9)
C21 0.0241(12) 0.0199(10) 0.0278(12) 0.0026(9) 0.0036(9) 0.0073(9)
C22 0.0224(11) 0.0184(10) 0.0256(12) 0.0031(9) 0.0035(9) 0.0060(9)
C23 0.0240(11) 0.0187(10) 0.0229(11) 0.0032(8) 0.0032(9) 0.0076(9)
C24 0.0229(11) 0.0213(10) 0.0221(11) 0.0031(9) 0.0023(9) 0.0051(9)
C25 0.0249(12) 0.0244(11) 0.0234(12) 0.0042(9) 0.0042(9) 0.0108(9)
C26 0.0314(13) 0.0194(10) 0.0256(12) 0.0004(9) 0.0042(10) 0.0102(9)
C27 0.0267(12) 0.0203(10) 0.0259(12) 0.0015(9) 0.0030(10) 0.0053(9)
C28 0.0258(12) 0.0212(10) 0.0227(12) 0.0031(9) 0.0045(9) 0.0087(9)
C29 0.0249(12) 0.0181(10) 0.0265(12) 0.0040(9) 0.0040(9) 0.0057(9)
C30 0.0274(13) 0.0185(11) 0.0418(15) 0.0012(10) 0.0075(11) 0.0048(9)
C31 0.0256(13) 0.0237(12) 0.0548(18) 0.0027(11) 0.0091(12) 0.0031(10)
C32 0.0224(12) 0.0279(12) 0.0491(17) 0.0044(11) 0.0117(11) 0.0074(10)
C33 0.0266(12) 0.0200(11) 0.0369(14) 0.0023(10) 0.0082(10) 0.0073(9)
C34 0.0245(12) 0.0205(10) 0.0262(12) 0.0042(9) 0.0041(9) 0.0071(9)
C35 0.0257(12) 0.0185(10) 0.0259(12) 0.0036(9) 0.0044(9) 0.0078(9)
C36 0.0559(18) 0.0323(13) 0.0299(14) -0.0005(11) 0.0057(13) 0.0236(13)
C37 0.071(2) 0.0493(18) 0.0503(19) -0.0207(15) -0.0169(17) 0.0398(18)
C38B 0.047(3) 0.038(2) 0.037(2) -0.0034(17) 0.0042(18) 0.0225(19)
C39B 0.070(3) 0.035(2) 0.038(2) -0.0065(18) 0.002(2) 0.028(2)
C38A 0.042(5) 0.026(4) 0.034(5) 0.007(3) 0.006(4) 0.022(4)
C39A 0.046(5) 0.027(4) 0.029(5) -0.005(3) -0.003(4) 0.018(4)
C40 0.0328(14) 0.0268(12) 0.0290(13) -0.0033(10) -0.0048(11) 0.0102(10)
C41 0.0336(14) 0.0241(12) 0.0329(14) -0.0041(10) -0.0028(11) 0.0069(10)
C42 0.0368(16) 0.0349(14) 0.0534(19) -0.0029(13) 0.0029(14) 0.0024(12)
C43 0.050(2) 0.0434(18) 0.069(2) 0.0045(16) 0.0063(18) -0.0062(15)
C44 0.0246(12) 0.0274(12) 0.0329(14) -0.0020(10) -0.0005(10) 0.0066(10)
C45 0.0285(13) 0.0329(13) 0.0401(15) -0.0034(11) 0.0026(11) 0.0100(11)
C46 0.0321(15) 0.0431(15) 0.0420(16) 0.0028(12) 0.0018(12) 0.0152(12)
C47 0.0316(15) 0.0495(17) 0.0534(19) -0.0029(14) -0.0017(14) 0.0103(13)
C48 0.0330(14) 0.0275(12) 0.0309(13) 0.0094(10) 0.0074(11) 0.0091(10)
C49 0.0365(15) 0.0305(13) 0.0438(17) 0.0068(12) 0.0081(13) 0.0027(11)
C50 0.0279(15) 0.063(2) 0.061(2) 0.0219(17) 0.0046(14) 0.0084(14)
C51 0.053(2) 0.053(2) 0.086(3) 0.0035(19) 0.002(2) 0.0214(17)
C52 0.0309(13) 0.0267(12) 0.0265(13) 0.0000(10) 0.0064(10) 0.0094(10)
C53 0.0397(15) 0.0303(12) 0.0347(14) 0.0052(11) 0.0112(12) 0.0172(11)
C54 0.0494(18) 0.0440(16) 0.0384(16) 0.0111(13) 0.0155(13) 0.0237(14)
C55 0.0510(19) 0.0419(16) 0.0526(19) 0.0094(14) 0.0204(15) 0.0243(14)
C56 0.0314(13) 0.0199(11) 0.0339(14) 0.0010(10) 0.0084(11) 0.0044(10)
C57 0.0356(14) 0.0215(11) 0.0361(14) 0.0008(10) 0.0064(11) 0.0103(10)
C58 0.0406(16) 0.0257(12) 0.0395(15) -0.0024(11) 0.0086(12) 0.0112(11)
C59 0.0495(18) 0.0356(14) 0.0442(17) -0.0058(12) 0.0109(14) 0.0183(13)
N1 0.0202(10) 0.0172(9) 0.0289(11) -0.0019(8) 0.0016(8) 0.0036(7)
N2 0.0220(10) 0.0177(9) 0.0295(11) -0.0002(8) 0.0044(8) 0.0074(8)
O1 0.0190(8) 0.0201(8) 0.0446(11) -0.0039(7) 0.0033(7) 0.0037(6)
O2 0.0188(8) 0.0222(8) 0.0455(11) -0.0021(7) 0.0039(7) 0.0054(7)
O3 0.0378(10) 0.0211(8) 0.0414(11) -0.0044(7) 0.0007(8) 0.0127(7)
O4 0.0322(9) 0.0203(8) 0.0278(9) -0.0003(7) -0.0034(7) 0.0035(7)
O5 0.0226(8) 0.0246(8) 0.0322(9) -0.0036(7) -0.0002(7) 0.0048(7)
O6 0.0223(8) 0.0223(8) 0.0283(9) 0.0034(7) 0.0043(7) 0.0057(6)
O7 0.0283(9) 0.0278(8) 0.0269(9) 0.0000(7) 0.0052(7) 0.0138(7)
O8 0.0297(9) 0.0196(8) 0.0340(10) -0.0021(7) 0.0059(7) 0.0080(7)
B1 0.0222(15) 0.0253(14) 0.065(2) -0.0077(14) 0.0004(14) 0.0086(12)
F1 0.0548(12) 0.0312(9) 0.1162(18) -0.0036(10) 0.0513(12) 0.0009(8)
F2 0.0684(14) 0.0525(11) 0.1159(19) -0.0366(12) -0.0554(13) 0.0383(11)
Cl1 0.0215(3) 0.0222(3) 0.0504(4) -0.0016(3) 0.0056(3) 0.0043(2)
C60 0.0264(13) 0.0246(11) 0.0418(15) 0.0072(10) 0.0035(11) 0.0063(10)
C61 0.0311(14) 0.0230(12) 0.0380(15) 0.0052(10) -0.0003(11) 0.0009(10)
C62 0.0379(15) 0.0214(11) 0.0402(15) -0.0026(10) 0.0059(12) 0.0091(11)
C63 0.0338(14) 0.0224(11) 0.0381(15) -0.0001(10) 0.0068(11) 0.0101(10)
C64 0.0312(14) 0.0319(13) 0.0394(15) -0.0011(11) 0.0085(11) 0.0136(11)
C65 0.0369(15) 0.0396(14) 0.0424(16) 0.0004(12) 0.0112(12) 0.0222(12)
C66 0.0260(13) 0.0506(16) 0.0394(16) 0.0041(13) 0.0087(11) 0.0193(12)
C67 0.0220(12) 0.0396(14) 0.0340(14) 0.0038(11) 0.0062(10) 0.0075(11)
C68 0.0246(12) 0.0282(12) 0.0267(13) 0.0019(10) 0.0029(10) 0.0083(10)
C69 0.0227(12) 0.0257(11) 0.0253(12) 0.0038(9) 0.0014(9) 0.0078(9)
C70 0.0287(13) 0.0216(11) 0.0343(14) 0.0000(10) -0.0001(11) 0.0054(10)
C71 0.0340(14) 0.0236(11) 0.0366(15) -0.0023(10) 0.0013(11) 0.0115(10)
C72 0.0258(13) 0.0271(12) 0.0459(16) 0.0003(11) 0.0071(11) 0.0120(10)
C73 0.0223(12) 0.0231(11) 0.0400(15) 0.0027(10) 0.0059(10) 0.0081(9)
C74 0.0255(12) 0.0237(11) 0.0358(14) 0.0053(10) 0.0056(10) 0.0091(10)
C75 0.0217(11) 0.0218(11) 0.0269(12) 0.0021(9) 0.0027(9) 0.0073(9)
C76 0.0243(12) 0.0210(10) 0.0266(12) 0.0026(9) 0.0030(9) 0.0070(9)
C77 0.0248(12) 0.0268(11) 0.0267(12) 0.0024(9) 0.0042(10) 0.0104(10)
C78 0.0227(11) 0.0238(11) 0.0243(12) 0.0041(9) 0.0041(9) 0.0091(9)
C79 0.0247(12) 0.0279(12) 0.0353(14) 0.0038(10) 0.0028(11) 0.0023(10)
C80 0.0323(14) 0.0303(13) 0.0372(15) 0.0010(11) -0.0054(11) 0.0042(11)
C81 0.0391(17) 0.0366(15) 0.055(2) -0.0034(14) -0.0086(14) 0.0000(13)
C82F 0.022(4) 0.021(3) 0.029(4) 0.007(3) 0.000(3) 0.008(3)
C83F 0.017(4) 0.032(4) 0.029(4) 0.007(3) 0.003(3) 0.007(3)
C84 0.0224(13) 0.0408(16) 0.0568(19) -0.0007(14) 0.0101(13) 0.0086(12)
C85E 0.021(2) 0.0296(19) 0.031(2) 0.0086(16) 0.0079(17) 0.0090(16)
C86E 0.021(2) 0.0301(19) 0.036(2) 0.0046(16) 0.0022(16) 0.0109(16)
C85C 0.045(3) 0.031(3) 0.030(3) -0.001(2) -0.001(2) 0.026(2)
C85D 0.052(4) 0.034(4) 0.037(4) 0.005(3) 0.000(3) 0.023(3)
C86D 0.121(11) 0.051(7) 0.053(8) -0.007(5) 0.014(6) 0.063(7)
C87D 0.043(3) 0.030(3) 0.021(3) -0.002(2) 0.004(2) 0.016(2)
C86C 0.049(3) 0.049(4) 0.029(3) -0.013(3) -0.002(2) 0.031(3)
C87C 0.088(6) 0.040(4) 0.041(5) 0.000(4) 0.019(4) 0.036(4)
N3 0.0329(13) 0.0270(12) 0.092(2) -0.0172(12) 0.0204(14) 0.0099(10)
N4 0.0208(10) 0.0243(9) 0.0282(11) 0.0018(8) 0.0015(8) 0.0040(8)
N5 0.0209(11) 0.0236(10) 0.0783(19) -0.0034(11) 0.0122(11) 0.0065(9)
C88 0.0323(14) 0.0283(12) 0.0451(16) 0.0053(11) 0.0099(12) 0.0081(11)
Cl2 0.0507(5) 0.0301(3) 0.0827(6) 0.0007(4) 0.0141(4) 0.0133(3)
Cl3 0.1401(11) 0.0630(6) 0.0417(5) 0.0048(4) 0.0077(6) 0.0307(6)
Cl4 0.0494(5) 0.0557(5) 0.0929(7) 0.0312(5) 0.0044(5) 0.0210(4)

loop_
_atom_type_symbol
_atom_type_description
_atom_type_scat_dispersion_real
_atom_type_scat_dispersion_imag
_atom_type_scat_source
C C 0.0001 0.0005 'International Tables Vol C Tables 4.2.6.8 and 6.1.1.4'
H H 0.0000 0.0000 'International Tables Vol C Tables 4.2.6.8 and 6.1.1.4'
O O 0.0022 0.0020 'International Tables Vol C Tables 4.2.6.8 and 6.1.1.4'
N N 0.0007 0.0011 'International Tables Vol C Tables 4.2.6.8 and 6.1.1.4'
B B 0.0000 0.0002 'International Tables Vol C Tables 4.2.6.8 and 6.1.1.4'
Cl Cl 0.0606 0.0577 'International Tables Vol C Tables 4.2.6.8 and 6.1.1.4'
F F 0.0045 0.0034 'International Tables Vol C Tables 4.2.6.8 and 6.1.1.4'

loop_
_geom_angle_atom_site_label_1
_geom_angle_atom_site_label_2
_geom_angle_atom_site_label_3
_geom_angle
N1 C1 C14 109.0(2)
N1 C1 C2 127.4(2)
C14 C1 C2 123.5(2)
C3 C2 C7 120.6(2)
C3 C2 C1 122.6(2)
C7 C2 C1 116.8(2)
C4 C3 C2 120.4(2)
C4 C3 H3 119.8
C2 C3 H3 119.8
C3 C4 C5 119.7(2)
C3 C4 H4 120.1
C5 C4 H4 120.1
C6 C5 C4 120.6(2)
C6 C5 H5 119.7
C4 C5 H5 119.7
C5 C6 C7 121.8(2)
C5 C6 H6 119.1
C7 C6 H6 119.1
C6 C7 C2 116.9(2)
C6 C7 C8 122.2(2)
C2 C7 C8 120.8(2)
C13 C8 C9 118.8(2)
C13 C8 C7 120.5(2)
C9 C8 C7 120.7(2)
C10 C9 C8 120.5(2)
C10 C9 H9 119.7
C8 C9 H9 119.7
C9 C10 O3 124.2(2)
C9 C10 C11 121.3(2)
O3 C10 C11 114.3(2)
O4 C11 C12 121.1(2)
O4 C11 C10 119.7(2)
C12 C11 C10 119.0(2)
O5 C12 C11 123.0(2)
O5 C12 C13 116.08(19)
C11 C12 C13 120.8(2)
C8 C13 C12 119.5(2)
C8 C13 C14 118.5(2)
C12 C13 C14 122.0(2)
C1 C14 C15 106.46(19)
C1 C14 C13 119.7(2)
C15 C14 C13 133.8(2)
C16 C15 C14 107.4(2)
C16 C15 H15 126.3
C14 C15 H15 126.3
N1 C16 C15 108.9(2)
N1 C16 C17 123.7(2)
C15 C16 C17 127.4(2)
O1 C17 C18 121.2(2)
O1 C17 C16 115.8(2)
C18 C17 C16 123.0(2)
C17 C18 C19 119.9(2)
C17 C18 H18 120.0
C19 C18 H18 120.0
O2 C19 C18 121.8(2)
O2 C19 C20 116.5(2)
C18 C19 C20 121.8(2)
N2 C20 C21 109.07(19)
N2 C20 C19 121.6(2)
C21 C20 C19 129.3(2)
C20 C21 C22 106.8(2)
C20 C21 H21 126.6
C22 C21 H21 126.6
C35 C22 C21 107.11(19)
C35 C22 C23 118.8(2)
C21 C22 C23 134.1(2)
C24 C23 C28 118.54(19)
C24 C23 C22 122.9(2)
C28 C23 C22 118.6(2)
O6 C24 C25 119.2(2)
O6 C24 C23 118.65(19)
C25 C24 C23 121.9(2)
O7 C25 C24 118.8(2)
O7 C25 C26 121.85(19)
C24 C25 C26 118.7(2)
C27 C26 O8 124.4(2)
C27 C26 C25 120.4(2)
O8 C26 C25 115.2(2)
C26 C27 C28 121.7(2)
C26 C27 H27 119.2
C28 C27 H27 119.2
C27 C28 C23 118.7(2)
C27 C28 C29 120.4(2)
C23 C28 C29 120.89(19)
C30 C29 C34 116.8(2)
C30 C29 C28 122.7(2)
C34 C29 C28 120.6(2)
C31 C30 C29 121.7(2)
C31 C30 H30 119.1
C29 C30 H30 119.1
C30 C31 C32 120.3(2)
C30 C31 H31 119.9
C32 C31 H31 119.9
C33 C32 C31 120.3(2)
C33 C32 H32 119.8
C31 C32 H32 119.8
C32 C33 C34 120.1(2)
C32 C33 H33 119.9
C34 C33 H33 119.9
C33 C34 C29 120.8(2)
C33 C34 C35 122.7(2)
C29 C34 C35 116.5(2)
N2 C35 C22 108.8(2)
N2 C35 C34 126.5(2)
C22 C35 C34 124.7(2)
O3 C36 C37 106.9(3)
O3 C36 H36 110.4
C37 C36 H36 110.4
O3 C36 H36A 110.4
C37 C36 H36A 110.4
H36 C36 H36A 108.6
C38A C37 C36 129.6(5)
C38B C37 C36 116.6(3)
C38A C37 H37 104.9
C36 C37 H37 104.9
C38A C37 H37A 104.9
C36 C37 H37A 104.9
H37 C37 H37A 105.8
C38B C37 H37B 108.1
C36 C37 H37B 108.1
C38B C37 H37C 108.1
C36 C37 H37C 108.1
H37B C37 H37C 107.3
C37 C38B C39B 114.7(4)
C37 C38B H38B 108.6
C39B C38B H38B 108.6
C37 C38B H38C 108.6
C39B C38B H38C 108.6
H38B C38B H38C 107.6
C38B C39B H39B 109.5
C38B C39B H39C 109.5
H39B C39B H39C 109.5
C38B C39B H39D 109.5
H39B C39B H39D 109.5
H39C C39B H39D 109.5
C37 C38A C39A 116.7(8)
C37 C38A H38A 108.1
C39A C38A H38A 108.1
C37 C38A H38D 108.1
C39A C38A H38D 108.1
H38A C38A H38D 107.3
C38A C39A H39A 109.5
C38A C39A H39E 109.5
H39A C39A H39E 109.5
C38A C39A H39F 109.5
H39A C39A H39F 109.5
H39E C39A H39F 109.5
O4 C40 C41 108.5(2)
O4 C40 H40 110.0
C41 C40 H40 110.0
O4 C40 H40A 110.0
C41 C40 H40A 110.0
H40 C40 H40A 108.4
C40 C41 C42 112.9(2)
C40 C41 H41 109.0
C42 C41 H41 109.0
C40 C41 H41A 109.0
C42 C41 H41A 109.0
H41 C41 H41A 107.8
C41 C42 C43 113.3(3)
C41 C42 H42 108.9
C43 C42 H42 108.9
C41 C42 H42A 108.9
C43 C42 H42A 108.9
H42 C42 H42A 107.7
C42 C43 H43 109.5
C42 C43 H43A 109.5
H43 C43 H43A 109.5
C42 C43 H43B 109.5
H43 C43 H43B 109.5
H43A C43 H43B 109.5
O5 C44 C45 107.39(19)
O5 C44 H44 110.2
C45 C44 H44 110.2
O5 C44 H44A 110.2
C45 C44 H44A 110.2
H44 C44 H44A 108.5
C44 C45 C46 112.9(2)
C44 C45 H45 109.0
C46 C45 H45 109.0
C44 C45 H45A 109.0
C46 C45 H45A 109.0
H45 C45 H45A 107.8
C47 C46 C45 114.3(2)
C47 C46 H46 108.7
C45 C46 H46 108.7
C47 C46 H46A 108.7
C45 C46 H46A 108.7
H46 C46 H46A 107.6
C46 C47 H47 109.5
C46 C47 H47A 109.5
H47 C47 H47A 109.5
C46 C47 H47B 109.5
H47 C47 H47B 109.5
H47A C47 H47B 109.5
O6 C48 C49 107.5(2)
O6 C48 H48 110.2
C49 C48 H48 110.2
O6 C48 H48A 110.2
C49 C48 H48A 110.2
H48 C48 H48A 108.5
C48 C49 C50 114.7(2)
C48 C49 H49 108.6
C50 C49 H49 108.6
C48 C49 H49A 108.6
C50 C49 H49A 108.6
H49 C49 H49A 107.6
C49 C50 C51 113.7(3)
C49 C50 H50 108.8
C51 C50 H50 108.8
C49 C50 H50A 108.8
C51 C50 H50A 108.8
H50 C50 H50A 107.7
C50 C51 H51 109.5
C50 C51 H51A 109.5
H51 C51 H51A 109.5
C50 C51 H51B 109.5
H51 C51 H51B 109.5
H51A C51 H51B 109.5
O7 C52 C53 106.7(2)
O7 C52 H52 110.4
C53 C52 H52 110.4
O7 C52 H52A 110.4
C53 C52 H52A 110.4
H52 C52 H52A 108.6
C52 C53 C54 112.6(2)
C52 C53 H53 109.1
C54 C53 H53 109.1
C52 C53 H53A 109.1
C54 C53 H53A 109.1
H53 C53 H53A 107.8
C53 C54 C55 114.2(3)
C53 C54 H54 108.7
C55 C54 H54 108.7
C53 C54 H54A 108.7
C55 C54 H54A 108.7
H54 C54 H54A 107.6
C54 C55 H55 109.5
C54 C55 H55A 109.5
H55 C55 H55A 109.5
C54 C55 H55B 109.5
H55 C55 H55B 109.5
H55A C55 H55B 109.5
O8 C56 C57 107.3(2)
O8 C56 H56 110.2
C57 C56 H56 110.2
O8 C56 H56A 110.2
C57 C56 H56A 110.2
H56 C56 H56A 108.5
C56 C57 C58 113.8(2)
C56 C57 H57 108.8
C58 C57 H57 108.8
C56 C57 H57A 108.8
C58 C57 H57A 108.8
H57 C57 H57A 107.7
C57 C58 C59 111.8(2)
C57 C58 H58 109.3
C59 C58 H58 109.3
C57 C58 H58A 109.3
C59 C58 H58A 109.3
H58 C58 H58A 107.9
C58 C59 H59 109.5
C58 C59 H59A 109.5
H59 C59 H59A 109.5
C58 C59 H59B 109.5
H59 C59 H59B 109.5
H59A C59 H59B 109.5
C1 N1 C16 108.23(18)
C1 N1 H1 125.9
C16 N1 H1 125.9
C35 N2 C20 108.23(18)
C35 N2 H2 125.9
C20 N2 H2 125.9
C17 O1 B1 122.70(19)
C19 O2 B1 122.26(19)
C10 O3 C36 118.5(2)
C11 O4 C40 116.25(19)
C12 O5 C44 118.85(18)
C24 O6 C48 113.75(18)
C25 O7 C52 118.21(19)
C26 O8 C56 117.03(18)
F2 B1 F1 109.3(3)
F2 B1 O2 109.7(2)
F1 B1 O2 108.1(3)
F2 B1 O1 110.1(3)
F1 B1 O1 107.5(2)
O2 B1 O1 112.1(2)
C61 C60 C74 119.0(2)
C61 C60 H60 120.5
C74 C60 H60 120.5
C62 C61 C60 122.9(2)
C62 C61 H61 118.6
C60 C61 H61 118.6
C61 C62 C63 119.5(2)
C61 C62 H62 120.2
C63 C62 H62 120.2
N3 C63 C62 122.7(2)
N3 C63 C76 118.2(2)
C62 C63 C76 119.1(2)
N3 C64 C65 122.4(2)
N3 C64 C77 118.7(2)
C65 C64 C77 119.0(2)
C66 C65 C64 119.0(2)
C66 C65 H65 120.5
C64 C65 H65 120.5
C67 C66 C65 123.4(2)
C67 C66 H66 118.3
C65 C66 H66 118.3
C66 C67 C68 119.2(2)
C66 C67 H67 120.4
C68 C67 H67 120.4
N4 C68 C67 122.3(2)
N4 C68 C77 118.7(2)
C67 C68 C77 119.0(2)
N4 C69 C70 122.5(2)
N4 C69 C75 119.3(2)
C70 C69 C75 118.2(2)
C71 C70 C69 119.8(2)
C71 C70 H70 120.1
C69 C70 H70 120.1
C70 C71 C72 123.0(2)
C70 C71 H71 118.5
C72 C71 H71 118.5
C71 C72 C73 119.1(2)
C71 C72 H72 120.4
C73 C72 H72 120.4
N5 C73 C72 121.7(2)
N5 C73 C75 119.2(2)
C72 C73 C75 119.2(2)
N5 C74 C60 121.9(2)
N5 C74 C76 118.5(2)
C60 C74 C76 119.6(2)
C78 C75 C73 119.8(2)
C78 C75 C69 119.5(2)
C73 C75 C69 120.7(2)
C78 C76 C74 120.3(2)
C78 C76 C63 119.8(2)
C74 C76 C63 119.8(2)
C78 C77 C64 119.7(2)
C78 C77 C68 119.9(2)
C64 C77 C68 120.4(2)
C75 C78 C77 120.1(2)
C75 C78 C76 119.6(2)
C77 C78 C76 120.3(2)
N4 C79 C80 111.8(2)
N4 C79 H79 109.3
C80 C79 H79 109.3
N4 C79 H79A 109.3
C80 C79 H79A 109.3
H79 C79 H79A 107.9
C81 C80 C79 111.2(2)
C81 C80 H80 109.4
C79 C80 H80 109.4
C81 C80 H80A 109.4
C79 C80 H80A 109.4
H80 C80 H80A 108.0
C80 C81 H81 109.5
C80 C81 H81A 109.5
H81 C81 H81A 109.5
C80 C81 H81B 109.5
H81 C81 H81B 109.5
H81A C81 H81B 109.5
C83F C82F N5 101.4(5)
C83F C82F H82F 111.5
N5 C82F H82F 111.5
C83F C82F H82G 111.5
N5 C82F H82G 111.5
H82F C82F H82G 109.3
C82F C83F C84 105.0(5)
C82F C83F H83F 110.7
C84 C83F H83F 110.7
C82F C83F H83G 110.7
C84 C83F H83G 110.7
H83F C83F H83G 108.8
C86E C84 H84 109.5
C86E C84 H84A 109.5
H84 C84 H84A 109.5
C86E C84 H84B 109.5
H84 C84 H84B 109.5
H84A C84 H84B 109.5
C83F C84 H84C 109.5
C83F C84 H84D 109.5
H84C C84 H84D 109.5
C83F C84 H84E 109.5
H84C C84 H84E 109.5
H84D C84 H84E 109.5
C86E C85E N5 110.3(3)
C86E C85E H85E 109.6
N5 C85E H85E 109.6
C86E C85E H85F 109.6
N5 C85E H85F 109.6
H85E C85E H85F 108.1
C85E C86E C84 103.7(3)
C85E C86E H86E 111.0
C84 C86E H86E 111.0
C85E C86E H86F 111.0
C84 C86E H86F 111.0
H86E C86E H86F 109.0
C86C C85C N3 104.9(4)
C86C C85C H85C 110.8
N3 C85C H85C 110.8
C86C C85C H85D 110.8
N3 C85C H85D 110.8
H85C C85C H85D 108.8
C87D C85D C86D 92.6(6)
C87D C85D H85G 113.2
C86D C85D H85G 113.2
C87D C85D H85H 113.2
C86D C85D H85H 113.2
H85G C85D H85H 110.5
C85D C86D H86D 109.5
C85D C86D H86G 109.5
H86D C86D H86G 109.5
C85D C86D H86H 109.5
H86D C86D H86H 109.5
H86G C86D H86H 109.5
C85D C87D N3 103.2(5)
C85D C87D H87D 111.1
N3 C87D H87D 111.1
C85D C87D H87E 111.1
N3 C87D H87E 111.1
H87D C87D H87E 109.1
C85C C86C C87C 94.0(5)
C85C C86C H86C 112.9
C87C C86C H86C 112.9
C85C C86C H86I 112.9
C87C C86C H86I 112.9
H86C C86C H86I 110.3
C86C C87C H87C 109.5
C86C C87C H87F 109.5
H87C C87C H87F 109.5
C86C C87C H87G 109.5
H87C C87C H87G 109.5
H87F C87C H87G 109.5
C64 N3 C63 123.3(2)
C64 N3 C85C 115.7(3)
C63 N3 C85C 117.3(3)
C64 N3 C87D 117.0(3)
C63 N3 C87D 114.8(3)
C69 N4 C68 122.40(19)
C69 N4 C79 118.03(19)
C68 N4 C79 119.5(2)
C73 N5 C74 122.5(2)
C73 N5 C85E 116.3(2)
C74 N5 C85E 118.7(2)
C73 N5 C82F 116.5(3)
C74 N5 C82F 114.2(3)
Cl4 C88 Cl3 109.57(15)
Cl4 C88 Cl2 111.59(16)
Cl3 C88 Cl2 109.45(16)
Cl4 C88 H88 108.7
Cl3 C88 H88 108.7
Cl2 C88 H88 108.7

loop_
_geom_bond_atom_site_label_1
_geom_bond_atom_site_label_2
_geom_bond_distance
C1 N1 1.357(3)
C1 C14 1.401(3)
C1 C2 1.435(3)
C2 C3 1.413(3)
C2 C7 1.415(3)
C3 C4 1.372(3)
C3 H3 0.9500
C4 C5 1.393(3)
C4 H4 0.9500
C5 C6 1.374(4)
C5 H5 0.9500
C6 C7 1.411(3)
C6 H6 0.9500
C7 C8 1.469(3)
C8 C13 1.411(3)
C8 C9 1.412(3)
C9 C10 1.370(3)
C9 H9 0.9500
C10 O3 1.371(3)
C10 C11 1.409(4)
C11 O4 1.368(3)
C11 C12 1.379(3)
C12 O5 1.369(3)
C12 C13 1.421(3)
C13 C14 1.447(3)
C14 C15 1.405(3)
C15 C16 1.380(3)
C15 H15 0.9500
C16 N1 1.376(3)
C16 C17 1.433(3)
C17 O1 1.309(3)
C17 C18 1.383(3)
C18 C19 1.385(3)
C18 H18 0.9500
C19 O2 1.306(3)
C19 C20 1.437(3)
C20 N2 1.376(3)
C20 C21 1.381(3)
C21 C22 1.411(3)
C21 H21 0.9500
C22 C35 1.391(3)
C22 C23 1.452(3)
C23 C24 1.412(3)
C23 C28 1.415(3)
C24 O6 1.372(3)
C24 C25 1.382(3)
C25 O7 1.370(3)
C25 C26 1.408(3)
C26 C27 1.369(3)
C26 O8 1.372(3)
C27 C28 1.406(3)
C27 H27 0.9500
C28 C29 1.458(3)
C29 C30 1.405(3)
C29 C34 1.420(3)
C30 C31 1.376(4)
C30 H30 0.9500
C31 C32 1.390(3)
C31 H31 0.9500
C32 C33 1.364(3)
C32 H32 0.9500
C33 C34 1.403(3)
C33 H33 0.9500
C34 C35 1.430(3)
C35 N2 1.364(3)
C36 O3 1.419(3)
C36 C37 1.508(4)
C36 H36 0.9900
C36 H36A 0.9900
C37 C38A 1.200(9)
C37 C38B 1.438(5)
C37 H37 0.9900
C37 H37A 0.9900
C37 H37B 0.9900
C37 H37C 0.9900
C38B C39B 1.537(5)
C38B H38B 0.9900
C38B H38C 0.9900
C39B H39B 0.9800
C39B H39C 0.9800
C39B H39D 0.9800
C38A C39A 1.517(10)
C38A H38A 0.9900
C38A H38D 0.9900
C39A H39A 0.9800
C39A H39E 0.9800
C39A H39F 0.9800
C40 O4 1.446(3)
C40 C41 1.501(3)
C40 H40 0.9900
C40 H40A 0.9900
C41 C42 1.506(4)
C41 H41 0.9900
C41 H41A 0.9900
C42 C43 1.522(4)
C42 H42 0.9900
C42 H42A 0.9900
C43 H43 0.9800
C43 H43A 0.9800
C43 H43B 0.9800
C44 O5 1.431(3)
C44 C45 1.510(3)
C44 H44 0.9900
C44 H44A 0.9900
C45 C46 1.525(4)
C45 H45 0.9900
C45 H45A 0.9900
C46 C47 1.519(4)
C46 H46 0.9900
C46 H46A 0.9900
C47 H47 0.9800
C47 H47A 0.9800
C47 H47B 0.9800
C48 O6 1.439(3)
C48 C49 1.510(4)
C48 H48 0.9900
C48 H48A 0.9900
C49 C50 1.517(4)
C49 H49 0.9900
C49 H49A 0.9900
C50 C51 1.519(5)
C50 H50 0.9900
C50 H50A 0.9900
C51 H51 0.9800
C51 H51A 0.9800
C51 H51B 0.9800
C52 O7 1.446(3)
C52 C53 1.511(3)
C52 H52 0.9900
C52 H52A 0.9900
C53 C54 1.514(4)
C53 H53 0.9900
C53 H53A 0.9900
C54 C55 1.522(4)
C54 H54 0.9900
C54 H54A 0.9900
C55 H55 0.9800
C55 H55A 0.9800
C55 H55B 0.9800
C56 O8 1.435(3)
C56 C57 1.508(3)
C56 H56 0.9900
C56 H56A 0.9900
C57 C58 1.516(4)
C57 H57 0.9900
C57 H57A 0.9900
C58 C59 1.517(3)
C58 H58 0.9900
C58 H58A 0.9900
C59 H59 0.9800
C59 H59A 0.9800
C59 H59B 0.9800
N1 H1 0.8800
N2 H2 0.8800
O1 B1 1.485(3)
O2 B1 1.485(3)
B1 F2 1.332(4)
B1 F1 1.380(4)
C60 C61 1.379(3)
C60 C74 1.389(3)
C60 H60 0.9500
C61 C62 1.372(4)
C61 H61 0.9500
C62 C63 1.387(4)
C62 H62 0.9500
C63 N3 1.384(3)
C63 C76 1.422(3)
C64 N3 1.381(4)
C64 C65 1.396(4)
C64 C77 1.418(3)
C65 C66 1.379(4)
C65 H65 0.9500
C66 C67 1.372(4)
C66 H66 0.9500
C67 C68 1.393(3)
C67 H67 0.9500
C68 N4 1.381(3)
C68 C77 1.421(3)
C69 N4 1.381(3)
C69 C70 1.398(3)
C69 C75 1.419(3)
C70 C71 1.375(4)
C70 H70 0.9500
C71 C72 1.376(4)
C71 H71 0.9500
C72 C73 1.393(3)
C72 H72 0.9500
C73 N5 1.379(3)
C73 C75 1.415(3)
C74 N5 1.387(3)
C74 C76 1.412(3)
C75 C78 1.404(3)
C76 C78 1.408(3)
C77 C78 1.404(3)
C79 N4 1.472(3)
C79 C80 1.518(4)
C79 H79 0.9900
C79 H79A 0.9900
C80 C81 1.518(4)
C80 H80 0.9900
C80 H80A 0.9900
C81 H81 0.9800
C81 H81A 0.9800
C81 H81B 0.9800
C82F C83F 1.503(11)
C82F N5 1.572(8)
C82F H82F 0.9900
C82F H82G 0.9900
C83F C84 1.592(9)
C83F H83F 0.9900
C83F H83G 0.9900
C84 C86E 1.549(5)
C84 H84 0.9800
C84 H84A 0.9800
C84 H84B 0.9800
C84 H84C 0.9800
C84 H84D 0.9800
C84 H84E 0.9800
C85E C86E 1.509(6)
C85E N5 1.523(5)
C85E H85E 0.9900
C85E H85F 0.9900
C86E H86E 0.9900
C86E H86F 0.9900
C85C C86C 1.516(8)
C85C N3 1.541(6)
C85C H85C 0.9900
C85C H85D 0.9900
C85D C87D 1.497(9)
C85D C86D 1.775(12)
C85D H85G 0.9900
C85D H85H 0.9900
C86D H86D 0.9800
C86D H86G 0.9800
C86D H86H 0.9800
C87D N3 1.554(6)
C87D H87D 0.9900
C87D H87E 0.9900
C86C C87C 1.742(12)
C86C H86C 0.9900
C86C H86I 0.9900
C87C H87C 0.9800
C87C H87F 0.9800
C87C H87G 0.9800
C88 Cl4 1.740(3)
C88 Cl3 1.743(3)
C88 Cl2 1.753(3)
C88 H88 1.0000

loop_
_geom_torsion_atom_site_label_1
_geom_torsion_atom_site_label_2
_geom_torsion_atom_site_label_3
_geom_torsion_atom_site_label_4
_geom_torsion
N1 C1 C2 C3 0.6(4)
C14 C1 C2 C3 -178.9(2)
N1 C1 C2 C7 -179.9(2)
C14 C1 C2 C7 0.5(4)
C7 C2 C3 C4 0.3(4)
C1 C2 C3 C4 179.6(2)
C2 C3 C4 C5 0.1(4)
C3 C4 C5 C6 -0.5(4)
C4 C5 C6 C7 0.5(4)
C5 C6 C7 C2 -0.1(4)
C5 C6 C7 C8 -178.9(2)
C3 C2 C7 C6 -0.3(4)
C1 C2 C7 C6 -179.7(2)
C3 C2 C7 C8 178.5(2)
C1 C2 C7 C8 -0.9(3)
C6 C7 C8 C13 -179.6(2)
C2 C7 C8 C13 1.6(4)
C6 C7 C8 C9 0.5(4)
C2 C7 C8 C9 -178.2(2)
C13 C8 C9 C10 1.6(4)
C7 C8 C9 C10 -178.5(2)
C8 C9 C10 O3 176.9(2)
C8 C9 C10 C11 1.3(4)
C9 C10 C11 O4 170.6(2)
O3 C10 C11 O4 -5.4(3)
C9 C10 C11 C12 -3.8(4)
O3 C10 C11 C12 -179.8(2)
O4 C11 C12 O5 4.9(4)
C10 C11 C12 O5 179.2(2)
O4 C11 C12 C13 -171.1(2)
C10 C11 C12 C13 3.2(4)
C9 C8 C13 C12 -2.1(3)
C7 C8 C13 C12 178.1(2)
C9 C8 C13 C14 178.0(2)
C7 C8 C13 C14 -1.9(3)
O5 C12 C13 C8 -176.6(2)
C11 C12 C13 C8 -0.4(4)
O5 C12 C13 C14 3.4(3)
C11 C12 C13 C14 179.6(2)
N1 C1 C14 C15 -0.2(3)
C2 C1 C14 C15 179.4(2)
N1 C1 C14 C13 179.5(2)
C2 C1 C14 C13 -0.9(4)
C8 C13 C14 C1 1.5(3)
C12 C13 C14 C1 -178.4(2)
C8 C13 C14 C15 -178.9(3)
C12 C13 C14 C15 1.2(4)
C1 C14 C15 C16 0.2(3)
C13 C14 C15 C16 -179.4(3)
C14 C15 C16 N1 -0.2(3)
C14 C15 C16 C17 -179.5(2)
N1 C16 C17 O1 -180.0(2)
C15 C16 C17 O1 -0.8(4)
N1 C16 C17 C18 0.1(4)
C15 C16 C17 C18 179.3(3)
O1 C17 C18 C19 0.9(4)
C16 C17 C18 C19 -179.1(2)
C17 C18 C19 O2 0.3(4)
C17 C18 C19 C20 -179.2(2)
O2 C19 C20 N2 178.2(2)
C18 C19 C20 N2 -2.2(4)
O2 C19 C20 C21 1.0(4)
C18 C19 C20 C21 -179.4(3)
N2 C20 C21 C22 0.2(3)
C19 C20 C21 C22 177.8(2)
C20 C21 C22 C35 -0.4(3)
C20 C21 C22 C23 179.5(3)
C35 C22 C23 C24 177.6(2)
C21 C22 C23 C24 -2.2(4)
C35 C22 C23 C28 -1.8(3)
C21 C22 C23 C28 178.3(3)
C28 C23 C24 O6 -175.9(2)
C22 C23 C24 O6 4.6(3)
C28 C23 C24 C25 -1.0(3)
C22 C23 C24 C25 179.6(2)
O6 C24 C25 O7 2.4(3)
C23 C24 C25 O7 -172.5(2)
O6 C24 C25 C26 173.5(2)
C23 C24 C25 C26 -1.4(4)
O7 C25 C26 C27 173.3(2)
C24 C25 C26 C27 2.5(4)
O7 C25 C26 O8 -5.1(3)
C24 C25 C26 O8 -175.9(2)
O8 C26 C27 C28 177.1(2)
C25 C26 C27 C28 -1.1(4)
C26 C27 C28 C23 -1.3(4)
C26 C27 C28 C29 178.6(2)
C24 C23 C28 C27 2.3(3)
C22 C23 C28 C27 -178.2(2)
C24 C23 C28 C29 -177.6(2)
C22 C23 C28 C29 1.9(3)
C27 C28 C29 C30 -1.0(4)
C23 C28 C29 C30 178.8(2)
C27 C28 C29 C34 179.2(2)
C23 C28 C29 C34 -0.9(4)
C34 C29 C30 C31 0.3(4)
C28 C29 C30 C31 -179.5(3)
C29 C30 C31 C32 0.1(4)
C30 C31 C32 C33 -0.3(5)
C31 C32 C33 C34 0.1(4)
C32 C33 C34 C29 0.4(4)
C32 C33 C34 C35 179.7(3)
C30 C29 C34 C33 -0.6(4)
C28 C29 C34 C33 179.2(2)
C30 C29 C34 C35 -179.9(2)
C28 C29 C34 C35 -0.1(3)
C21 C22 C35 N2 0.4(3)
C23 C22 C35 N2 -179.5(2)
C21 C22 C35 C34 -179.3(2)
C23 C22 C35 C34 0.8(4)
C33 C34 C35 N2 1.2(4)
C29 C34 C35 N2 -179.5(2)
C33 C34 C35 C22 -179.1(2)
C29 C34 C35 C22 0.2(4)
O3 C36 C37 C38A 63.8(7)
O3 C36 C37 C38B 172.0(3)
C36 C37 C38B C39B -173.0(3)
C36 C37 C38A C39A 173.0(6)
O4 C40 C41 C42 -56.9(3)
C40 C41 C42 C43 -177.4(3)
O5 C44 C45 C46 -169.1(2)
C44 C45 C46 C47 -60.8(3)
O6 C48 C49 C50 65.1(3)
C48 C49 C50 C51 70.9(4)
O7 C52 C53 C54 -172.8(2)
C52 C53 C54 C55 178.7(2)
O8 C56 C57 C58 -60.6(3)
C56 C57 C58 C59 -176.0(2)
C14 C1 N1 C16 0.0(3)
C2 C1 N1 C16 -179.6(2)
C15 C16 N1 C1 0.1(3)
C17 C16 N1 C1 179.5(2)
C22 C35 N2 C20 -0.3(3)
C34 C35 N2 C20 179.4(2)
C21 C20 N2 C35 0.1(3)
C19 C20 N2 C35 -177.7(2)
C18 C17 O1 B1 -2.1(4)
C16 C17 O1 B1 178.0(3)
C18 C19 O2 B1 -0.4(4)
C20 C19 O2 B1 179.2(3)
C9 C10 O3 C36 23.6(4)
C11 C10 O3 C36 -160.5(2)
C37 C36 O3 C10 170.8(2)
C12 C11 O4 C40 -115.6(3)
C10 C11 O4 C40 70.1(3)
C41 C40 O4 C11 -152.8(2)
C11 C12 O5 C44 42.0(3)
C13 C12 O5 C44 -141.8(2)
C45 C44 O5 C12 161.4(2)
C25 C24 O6 C48 78.6(3)
C23 C24 O6 C48 -106.3(2)
C49 C48 O6 C24 -173.71(19)
C24 C25 O7 C52 -124.1(2)
C26 C25 O7 C52 65.1(3)
C53 C52 O7 C25 -152.5(2)
C27 C26 O8 C56 8.8(3)
C25 C26 O8 C56 -172.9(2)
C57 C56 O8 C26 175.0(2)
C19 O2 B1 F2 122.0(3)
C19 O2 B1 F1 -118.9(3)
C19 O2 B1 O1 -0.6(4)
C17 O1 B1 F2 -120.5(3)
C17 O1 B1 F1 120.5(3)
C17 O1 B1 O2 1.8(4)
C74 C60 C61 C62 0.1(4)
C60 C61 C62 C63 0.1(4)
C61 C62 C63 N3 -179.8(3)
C61 C62 C63 C76 0.4(4)
N3 C64 C65 C66 178.6(3)
C77 C64 C65 C66 -1.4(4)
C64 C65 C66 C67 0.7(5)
C65 C66 C67 C68 0.5(4)
C66 C67 C68 N4 178.3(3)
C66 C67 C68 C77 -1.0(4)
N4 C69 C70 C71 -177.8(2)
C75 C69 C70 C71 1.4(4)
C69 C70 C71 C72 -1.0(4)
C70 C71 C72 C73 -0.1(4)
C71 C72 C73 N5 -178.8(3)
C71 C72 C73 C75 0.7(4)
C61 C60 C74 N5 178.6(3)
C61 C60 C74 C76 -0.9(4)
N5 C73 C75 C78 -0.9(4)
C72 C73 C75 C78 179.5(2)
N5 C73 C75 C69 179.3(3)
C72 C73 C75 C69 -0.3(4)
N4 C69 C75 C78 -1.4(4)
C70 C69 C75 C78 179.4(2)
N4 C69 C75 C73 178.4(2)
C70 C69 C75 C73 -0.8(4)
N5 C74 C76 C78 1.6(4)
C60 C74 C76 C78 -178.9(2)
N5 C74 C76 C63 -178.1(3)
C60 C74 C76 C63 1.4(4)
N3 C63 C76 C78 -0.7(4)
C62 C63 C76 C78 179.2(3)
N3 C63 C76 C74 179.0(3)
C62 C63 C76 C74 -1.1(4)
N3 C64 C77 C78 0.1(4)
C65 C64 C77 C78 -179.8(3)
N3 C64 C77 C68 -179.1(3)
C65 C64 C77 C68 0.9(4)
N4 C68 C77 C78 1.7(4)
C67 C68 C77 C78 -178.9(2)
N4 C68 C77 C64 -179.0(2)
C67 C68 C77 C64 0.3(4)
C73 C75 C78 C77 -180.0(2)
C69 C75 C78 C77 -0.2(4)
C73 C75 C78 C76 -0.2(4)
C69 C75 C78 C76 179.6(2)
C64 C77 C78 C75 -179.3(2)
C68 C77 C78 C75 0.0(4)
C64 C77 C78 C76 1.0(4)
C68 C77 C78 C76 -179.8(2)
C74 C76 C78 C75 -0.2(4)
C63 C76 C78 C75 179.6(2)
C74 C76 C78 C77 179.6(2)
C63 C76 C78 C77 -0.7(4)
N4 C79 C80 C81 168.0(2)
N5 C82F C83F C84 -168.7(4)
N5 C85E C86E C84 171.8(3)
C86D C85D C87D N3 173.5(7)
N3 C85C C86C C87C 168.3(6)
C65 C64 N3 C63 178.4(3)
C77 C64 N3 C63 -1.6(5)
C65 C64 N3 C85C -23.7(5)
C77 C64 N3 C85C 156.4(3)
C65 C64 N3 C87D 24.5(5)
C77 C64 N3 C87D -155.4(3)
C62 C63 N3 C64 -178.0(3)
C76 C63 N3 C64 1.9(5)
C62 C63 N3 C85C 24.4(5)
C76 C63 N3 C85C -155.8(3)
C62 C63 N3 C87D -23.6(5)
C76 C63 N3 C87D 156.2(3)
C86C C85C N3 C64 100.4(4)
C86C C85C N3 C63 -100.3(5)
C85D C87D N3 C64 -104.2(5)
C85D C87D N3 C63 99.8(5)
C70 C69 N4 C68 -177.5(2)
C75 C69 N4 C68 3.3(4)
C70 C69 N4 C79 0.7(4)
C75 C69 N4 C79 -178.4(2)
C67 C68 N4 C69 177.2(2)
C77 C68 N4 C69 -3.4(4)
C67 C68 N4 C79 -1.0(4)
C77 C68 N4 C79 178.3(2)
C80 C79 N4 C69 -84.8(3)
C80 C79 N4 C68 93.5(3)
C72 C73 N5 C74 -178.0(3)
C75 C73 N5 C74 2.4(4)
C72 C73 N5 C85E 20.0(4)
C75 C73 N5 C85E -159.6(3)
C72 C73 N5 C82F -28.6(5)
C75 C73 N5 C82F 151.8(4)
C60 C74 N5 C73 177.7(3)
C76 C74 N5 C73 -2.8(4)
C60 C74 N5 C85E -20.7(4)
C76 C74 N5 C85E 158.8(3)
C60 C74 N5 C82F 27.7(5)
C76 C74 N5 C82F -152.8(3)
C86E C85E N5 C73 -94.6(4)
C86E C85E N5 C74 102.7(3)
C83F C82F N5 C73 98.8(5)
C83F C82F N5 C74 -109.3(4)
